data_1513026
loop_
_publ_author_name
'Jens Hunger'

_publ_section_title
;
 Synthesis and structure of coordination polymers of Mn2+, Cu2+, Ag+, Zn2+
 and Cd2+ by combination of bipyrazole and diphenate ligands
;
_journal_name_full
;
Inorganica Chimica Acta
;
_journal_page_first 60
_journal_page_last 68
_journal_paper_doi 10.1016/j.ica.2012.11.019
_journal_volume 397
_journal_year 2013
_chemical_formula_moiety 'C24 H24 Mn N4 O5'
_chemical_formula_sum 'C24 H24 Mn N4 O5'
_chemical_formula_weight 503.41
_chemical_name_systematic
;
catena-((\m~3~-Biphenyl-2,2'-dicarboxylato)-(3,3',5,5'-tetramethyl-
4,4'-bipyrazole)-aqua-manganese(ii))
;
_space_group_IT_number 14
_symmetry_cell_setting monoclinic
_symmetry_space_group_name_Hall '-P 2ybc'
_symmetry_space_group_name_H-M 'P 1 21/c 1'
_atom_sites_solution_hydrogens geom
_atom_sites_solution_primary direct
_atom_sites_solution_secondary difmap
_cell_angle_alpha 90.00
_cell_angle_beta 95.224(3)
_cell_angle_gamma 90.00
_cell_formula_units_Z 4
_cell_length_a 9.5422(4)
_cell_length_b 10.4750(4)
_cell_length_c 22.8707(9)
_cell_measurement_reflns_used 20722
_cell_measurement_temperature 100(1)
_cell_measurement_theta_max 29.165
_cell_measurement_theta_min 3.30
_cell_volume 2276.54(16)
_computing_cell_refinement 'RECIPE (Stoe & Cie, 2002)'
_computing_data_collection 'WinXpose (Stoe & Cie, 2002)'
_computing_data_reduction 'INTEGRATE (Stoe & Cie, 2002)'
_computing_molecular_graphics 'DIAMOND (Brandenburg, 1999)'
_computing_publication_material 'SHELXL97 and DIAMOND'
_computing_structure_refinement 'SHELXL97 (Sheldrick, 1997)'
_computing_structure_solution 'SHELXS97 (Sheldrick, 1997)'
_diffrn_ambient_temperature 100(1)
_diffrn_detector_area_resol_mean 8.192
_diffrn_measured_fraction_theta_full 0.998
_diffrn_measured_fraction_theta_max 0.998
_diffrn_measurement_device_type 'Stoe IPDS-2T'
_diffrn_measurement_method '\w-scan and \f-scan'
_diffrn_radiation_monochromator graphite
_diffrn_radiation_source 'fine-focus sealed tube'
_diffrn_radiation_type MoK\a
_diffrn_radiation_wavelength 0.71073
_diffrn_reflns_av_R_equivalents 0.0249
_diffrn_reflns_av_sigmaI/netI 0.0300
_diffrn_reflns_limit_h_max 12
_diffrn_reflns_limit_h_min -12
_diffrn_reflns_limit_k_max 13
_diffrn_reflns_limit_k_min 0
_diffrn_reflns_limit_l_max 30
_diffrn_reflns_limit_l_min 0
_diffrn_reflns_number 5490
_diffrn_reflns_theta_full 28.00
_diffrn_reflns_theta_max 28.00
_diffrn_reflns_theta_min 3.30
_exptl_absorpt_coefficient_mu 0.624
_exptl_absorpt_correction_T_max 0.8972
_exptl_absorpt_correction_T_min 0.8354
_exptl_absorpt_correction_type numerical
_exptl_absorpt_process_details
;
[X-RED32 (Stoe & Cie, 2001);
crystal description using FACEIT (Stoe & Cie, 2002);
optimization using equivalent reflections
(X-SHAPE; Stoe & Cie, 1999)]
;
_exptl_crystal_colour colourless
_exptl_crystal_density_diffrn 1.469
_exptl_crystal_density_method 'not measured'
_exptl_crystal_description prism
_exptl_crystal_F_000 1044
_exptl_crystal_size_max 0.33
_exptl_crystal_size_mid 0.24
_exptl_crystal_size_min 0.21
_refine_diff_density_max 0.393
_refine_diff_density_min -0.245
_refine_diff_density_rms 0.048
_refine_ls_extinction_coef 0.0018(4)
_refine_ls_extinction_expression Fc^*^=kFc[1+0.001xFc^2^\l^3^/sin(2\q)]^-1/4^
_refine_ls_extinction_method SHELXL
_refine_ls_goodness_of_fit_ref 0.940
_refine_ls_hydrogen_treatment mixed
_refine_ls_matrix_type full
_refine_ls_number_parameters 328
_refine_ls_number_reflns 5490
_refine_ls_number_restraints 0
_refine_ls_restrained_S_all 0.940
_refine_ls_R_factor_all 0.0337
_refine_ls_R_factor_gt 0.0243
_refine_ls_shift/su_max 0.001
_refine_ls_shift/su_mean 0.000
_refine_ls_structure_factor_coef Fsqd
_refine_ls_weighting_details 'calc w=1/[\s^2^(Fo^2^)+(0.0390P)^2^+0.0000P] where P=(Fo^2^+2Fc^2^)/3'
_refine_ls_weighting_scheme calc
_refine_ls_wR_factor_gt 0.0585
_refine_ls_wR_factor_ref 0.0598
_reflns_number_gt 4368
_reflns_number_total 5490
_reflns_threshold_expression >2sigma(I)
_cod_data_source_file ICA-2013-397-60-68-1.cif
_cod_data_source_block 1
_cod_original_cell_volume 2276.53(16)
_cod_original_sg_symbol_H-M 'P 21/c'
_cod_database_code 1513026

loop_
_symmetry_equiv_pos_as_xyz
'x, y, z'
'-x, y+1/2, -z+1/2'
'-x, -y, -z'
'x, -y-1/2, z-1/2'

loop_
_atom_site_label
_atom_site_type_symbol
_atom_site_fract_x
_atom_site_fract_y
_atom_site_fract_z
_atom_site_U_iso_or_equiv
_atom_site_adp_type
_atom_site_occupancy
_atom_site_symmetry_multiplicity
_atom_site_calc_flag
_atom_site_refinement_flags
C1 C 0.52677(13) 0.19735(13) 0.14672(5) 0.0118(2) Uani 1 1 d .
C2 C 0.65573(13) 0.20291(13) 0.18010(5) 0.0109(2) Uani 1 1 d .
C3 C 0.75543(13) 0.16139(12) 0.14207(5) 0.0109(2) Uani 1 1 d .
C4 C 0.38164(14) 0.22691(15) 0.16151(6) 0.0177(3) Uani 1 1 d .
H4A H 0.3148 0.1848 0.1341 0.027 Uiso 0.284(19) 1 calc PR
H4B H 0.3665 0.3175 0.1594 0.027 Uiso 0.284(19) 1 calc PR
H4C H 0.3700 0.1975 0.2005 0.027 Uiso 0.284(19) 1 calc PR
H4D H 0.3861 0.2817 0.1953 0.027 Uiso 0.716(19) 1 calc PR
H4E H 0.3344 0.1491 0.1700 0.027 Uiso 0.716(19) 1 calc PR
H4F H 0.3308 0.2690 0.1288 0.027 Uiso 0.716(19) 1 calc PR
C5 C 0.90962(14) 0.14212(15) 0.15573(5) 0.0170(3) Uani 1 1 d .
H5A H 0.9596 0.1881 0.1278 0.025 Uiso 1 1 calc R
H5B H 0.9312 0.0528 0.1536 0.025 Uiso 1 1 calc R
H5C H 0.9375 0.1731 0.1946 0.025 Uiso 1 1 calc R
C6 C 0.62875(13) 0.19354(13) 0.29115(5) 0.0126(2) Uani 1 1 d .
C7 C 0.68137(13) 0.24507(13) 0.24165(5) 0.0113(2) Uani 1 1 d .
C8 C 0.76011(13) 0.35319(13) 0.26219(5) 0.0119(2) Uani 1 1 d .
C9 C 0.53170(15) 0.08481(14) 0.29889(6) 0.0181(3) Uani 1 1 d .
H9A H 0.5714 0.0305 0.3299 0.027 Uiso 1 1 calc R
H9B H 0.5184 0.0369 0.2630 0.027 Uiso 1 1 calc R
H9C H 0.4426 0.1170 0.3087 0.027 Uiso 1 1 calc R
C10 C 0.83451(14) 0.44692(14) 0.22726(5) 0.0172(3) Uani 1 1 d .
H10A H 0.8470 0.5254 0.2488 0.026 Uiso 1 1 calc R
H10B H 0.7798 0.4626 0.1906 0.026 Uiso 1 1 calc R
H10C H 0.9248 0.4133 0.2198 0.026 Uiso 1 1 calc R
C11 C 0.45593(13) 0.14653(12) -0.05145(5) 0.0089(2) Uani 1 1 d .
C12 C 0.35775(13) 0.18179(12) -0.10430(5) 0.0104(2) Uani 1 1 d .
C13 C 0.37170(14) 0.12072(13) -0.15760(5) 0.0128(2) Uani 1 1 d .
H13 H 0.4502 0.0702 -0.1621 0.015 Uiso 1 1 calc R
C14 C 0.26845(15) 0.13513(14) -0.20417(5) 0.0167(3) Uani 1 1 d .
H14 H 0.2760 0.0917 -0.2392 0.020 Uiso 1 1 calc R
C15 C 0.15446(14) 0.21428(14) -0.19813(6) 0.0182(3) Uani 1 1 d .
H15 H 0.0858 0.2246 -0.2293 0.022 Uiso 1 1 calc R
C16 C 0.14230(14) 0.27808(14) -0.14584(6) 0.0158(3) Uani 1 1 d .
H16 H 0.0665 0.3326 -0.1425 0.019 Uiso 1 1 calc R
C17 C 0.24246(13) 0.26162(13) -0.09800(5) 0.0114(2) Uani 1 1 d .
C18 C 0.77357(13) -0.33486(13) 0.04301(5) 0.0118(2) Uani 1 1 d .
C19 C 0.69265(14) -0.44488(14) 0.03180(6) 0.0177(3) Uani 1 1 d .
H19 H 0.6243 -0.4660 0.0567 0.021 Uiso 1 1 calc R
C20 C 0.71226(15) -0.52302(14) -0.01564(7) 0.0217(3) Uani 1 1 d .
H20 H 0.6569 -0.5954 -0.0227 0.026 Uiso 1 1 calc R
C21 C 0.81490(15) -0.49280(14) -0.05265(6) 0.0189(3) Uani 1 1 d .
H21 H 0.8288 -0.5451 -0.0845 0.023 Uiso 1 1 calc R
C22 C 0.89663(14) -0.38440(14) -0.04207(6) 0.0153(3) Uani 1 1 d .
H22 H 0.9659 -0.3649 -0.0667 0.018 Uiso 1 1 calc R
C23 C 0.87630(13) -0.30402(13) 0.00515(5) 0.0114(2) Uani 1 1 d .
C24 C 0.96695(13) -0.18699(12) 0.01424(5) 0.0098(2) Uani 1 1 d .
N1 N 0.69172(11) 0.13275(11) 0.08905(4) 0.0111(2) Uani 1 1 d .
N2 N 0.55259(11) 0.15524(11) 0.09325(4) 0.0117(2) Uani 1 1 d .
N3 N 0.75732(11) 0.36682(11) 0.32020(4) 0.0136(2) Uani 1 1 d .
N4 N 0.67927(12) 0.26690(11) 0.33683(5) 0.0135(2) Uani 1 1 d .
O1 O 0.58690(9) 0.15693(9) -0.05253(4) 0.01049(18) Uani 1 1 d .
O2 O 0.60290(9) -0.10423(9) 0.00782(3) 0.00932(17) Uani 1 1 d .
O3 O 0.91994(9) -0.09014(9) 0.03954(4) 0.01011(18) Uani 1 1 d .
O4 O 0.91296(9) 0.19299(9) 0.00432(4) 0.01326(19) Uani 1 1 d .
O5 O 0.82656(10) -0.01570(9) -0.07954(4) 0.01188(19) Uani 1 1 d .
Mn1 Mn 0.756915(19) 0.048006(19) 0.005391(7) 0.00796(6) Uani 1 1 d .
H2N H 0.4923(18) 0.1430(18) 0.0620(7) 0.019(4) Uiso 1 1 d .
H4N H 0.6564(19) 0.2653(19) 0.3718(8) 0.029(5) Uiso 1 1 d .
H50A H 0.803(2) 0.020(2) -0.1112(9) 0.035(5) Uiso 1 1 d .
H50B H 0.908(2) 0.000(2) -0.0714(9) 0.036(6) Uiso 1 1 d .

loop_
_atom_site_aniso_label
_atom_site_aniso_U_11
_atom_site_aniso_U_22
_atom_site_aniso_U_33
_atom_site_aniso_U_23
_atom_site_aniso_U_13
_atom_site_aniso_U_12
C1 0.0139(6) 0.0120(6) 0.0097(5) -0.0016(5) 0.0018(4) -0.0015(5)
C2 0.0127(6) 0.0124(6) 0.0076(5) -0.0011(4) 0.0011(4) -0.0010(5)
C3 0.0129(6) 0.0114(6) 0.0081(5) -0.0009(4) 0.0004(4) -0.0017(5)
C4 0.0133(6) 0.0239(8) 0.0161(6) -0.0073(5) 0.0022(5) 0.0012(5)
C5 0.0130(6) 0.0254(8) 0.0123(6) -0.0038(5) 0.0007(5) 0.0010(5)
C6 0.0115(6) 0.0155(7) 0.0107(5) -0.0028(5) 0.0010(4) 0.0014(5)
C7 0.0110(6) 0.0131(6) 0.0096(5) -0.0022(5) -0.0006(4) 0.0008(5)
C8 0.0118(6) 0.0129(6) 0.0105(5) -0.0020(5) -0.0011(4) 0.0007(5)
C9 0.0225(7) 0.0176(7) 0.0150(6) -0.0027(5) 0.0059(5) -0.0038(5)
C10 0.0193(6) 0.0167(7) 0.0153(6) -0.0003(5) 0.0003(5) -0.0034(6)
C11 0.0111(5) 0.0074(6) 0.0080(5) -0.0016(4) 0.0003(4) -0.0003(4)
C12 0.0095(5) 0.0124(6) 0.0090(5) 0.0034(5) 0.0001(4) -0.0023(5)
C13 0.0139(6) 0.0138(7) 0.0108(5) 0.0018(5) 0.0025(4) -0.0018(5)
C14 0.0219(7) 0.0191(7) 0.0087(5) 0.0010(5) -0.0002(5) -0.0057(6)
C15 0.0181(7) 0.0213(8) 0.0138(6) 0.0066(5) -0.0059(5) -0.0042(6)
C16 0.0120(6) 0.0171(7) 0.0179(6) 0.0063(5) -0.0013(5) 0.0005(5)
C17 0.0104(6) 0.0120(6) 0.0119(5) 0.0040(5) 0.0015(4) -0.0031(5)
C18 0.0096(5) 0.0103(6) 0.0151(6) 0.0014(5) -0.0008(4) 0.0019(5)
C19 0.0128(6) 0.0149(7) 0.0258(6) 0.0009(6) 0.0039(5) -0.0026(5)
C20 0.0167(7) 0.0151(7) 0.0327(8) -0.0054(6) -0.0003(6) -0.0049(5)
C21 0.0174(6) 0.0152(7) 0.0237(7) -0.0077(6) 0.0003(5) 0.0014(5)
C22 0.0134(6) 0.0158(7) 0.0169(6) -0.0010(5) 0.0013(5) 0.0018(5)
C23 0.0092(5) 0.0107(6) 0.0141(5) 0.0017(5) -0.0008(4) 0.0011(5)
C24 0.0111(5) 0.0106(6) 0.0073(5) 0.0019(4) -0.0012(4) 0.0006(5)
N1 0.0099(5) 0.0145(6) 0.0089(4) -0.0004(4) 0.0010(4) -0.0008(4)
N2 0.0102(5) 0.0168(6) 0.0079(4) -0.0021(4) -0.0005(4) -0.0004(4)
N3 0.0130(5) 0.0162(6) 0.0114(5) -0.0031(4) 0.0000(4) -0.0008(4)
N4 0.0150(5) 0.0170(6) 0.0086(5) -0.0019(4) 0.0021(4) -0.0004(4)
O1 0.0089(4) 0.0126(5) 0.0100(4) 0.0011(3) 0.0012(3) -0.0009(3)
O2 0.0100(4) 0.0107(4) 0.0073(4) 0.0005(3) 0.0008(3) -0.0010(3)
O3 0.0104(4) 0.0103(4) 0.0094(4) 0.0007(3) 0.0001(3) 0.0003(3)
O4 0.0112(4) 0.0130(5) 0.0163(4) -0.0010(4) 0.0051(3) -0.0010(4)
O5 0.0106(4) 0.0162(5) 0.0086(4) 0.0018(3) 0.0000(3) 0.0001(4)
Mn1 0.00767(9) 0.00961(9) 0.00662(9) -0.00007(7) 0.00080(6) -0.00056(7)

loop_
_atom_type_symbol
_atom_type_description
_atom_type_scat_dispersion_real
_atom_type_scat_dispersion_imag
_atom_type_scat_source
C C 0.0033 0.0016 'International Tables Vol C Tables 4.2.6.8 and 6.1.1.4'
H H 0.0000 0.0000 'International Tables Vol C Tables 4.2.6.8 and 6.1.1.4'
N N 0.0061 0.0033 'International Tables Vol C Tables 4.2.6.8 and 6.1.1.4'
O O 0.0106 0.0060 'International Tables Vol C Tables 4.2.6.8 and 6.1.1.4'
Ag Ag -0.8971 1.1015 'International Tables Vol C Tables 4.2.6.8 and 6.1.1.4'

loop_
_geom_angle_atom_site_label_1
_geom_angle_atom_site_label_2
_geom_angle_atom_site_label_3
_geom_angle
_geom_angle_site_symmetry_1
_geom_angle_site_symmetry_3
N2 C1 C2 106.69(11) . .
N2 C1 C4 121.79(11) . .
C2 C1 C4 131.51(11) . .
C1 C2 C3 105.12(10) . .
C1 C2 C7 126.80(11) . .
C3 C2 C7 128.07(11) . .
N1 C3 C2 110.50(11) . .
N1 C3 C5 121.16(11) . .
C2 C3 C5 128.26(11) . .
C1 C4 H4A 109.5 . .
C1 C4 H4B 109.5 . .
H4A C4 H4B 109.5 . .
C1 C4 H4C 109.5 . .
H4A C4 H4C 109.5 . .
H4B C4 H4C 109.5 . .
C1 C4 H4D 109.5 . .
H4A C4 H4D 141.1 . .
H4B C4 H4D 56.3 . .
H4C C4 H4D 56.3 . .
C1 C4 H4E 109.5 . .
H4A C4 H4E 56.3 . .
H4B C4 H4E 141.1 . .
H4C C4 H4E 56.3 . .
H4D C4 H4E 109.5 . .
C1 C4 H4F 109.5 . .
H4A C4 H4F 56.3 . .
H4B C4 H4F 56.3 . .
H4C C4 H4F 141.1 . .
H4D C4 H4F 109.5 . .
H4E C4 H4F 109.5 . .
C3 C5 H5A 109.5 . .
C3 C5 H5B 109.5 . .
H5A C5 H5B 109.5 . .
C3 C5 H5C 109.5 . .
H5A C5 H5C 109.5 . .
H5B C5 H5C 109.5 . .
N4 C6 C7 106.22(12) . .
N4 C6 C9 121.72(11) . .
C7 C6 C9 132.02(12) . .
C6 C7 C8 105.12(10) . .
C6 C7 C2 128.39(12) . .
C8 C7 C2 126.40(11) . .
N3 C8 C7 110.90(11) . .
N3 C8 C10 121.09(12) . .
C7 C8 C10 127.97(11) . .
C6 C9 H9A 109.5 . .
C6 C9 H9B 109.5 . .
H9A C9 H9B 109.5 . .
C6 C9 H9C 109.5 . .
H9A C9 H9C 109.5 . .
H9B C9 H9C 109.5 . .
C8 C10 H10A 109.5 . .
C8 C10 H10B 109.5 . .
H10A C10 H10B 109.5 . .
C8 C10 H10C 109.5 . .
H10A C10 H10C 109.5 . .
H10B C10 H10C 109.5 . .
O1 C11 O2 123.90(11) . 3_655
O1 C11 C12 120.65(10) . .
O2 C11 C12 115.44(10) 3_655 .
C13 C12 C17 120.18(11) . .
C13 C12 C11 119.17(11) . .
C17 C12 C11 120.08(11) . .
C14 C13 C12 120.15(12) . .
C14 C13 H13 119.9 . .
C12 C13 H13 119.9 . .
C15 C14 C13 119.77(12) . .
C15 C14 H14 120.1 . .
C13 C14 H14 120.1 . .
C16 C15 C14 120.24(12) . .
C16 C15 H15 119.9 . .
C14 C15 H15 119.9 . .
C15 C16 C17 120.81(13) . .
C15 C16 H16 119.6 . .
C17 C16 H16 119.6 . .
C16 C17 C12 118.78(12) . .
C16 C17 C18 118.77(12) . 3_655
C12 C17 C18 122.37(11) . 3_655
C19 C18 C23 118.81(12) . .
C19 C18 C17 118.74(11) . 3_655
C23 C18 C17 122.17(12) . 3_655
C20 C19 C18 121.26(13) . .
C20 C19 H19 119.4 . .
C18 C19 H19 119.4 . .
C19 C20 C21 119.74(13) . .
C19 C20 H20 120.1 . .
C21 C20 H20 120.1 . .
C22 C21 C20 119.81(13) . .
C22 C21 H21 120.1 . .
C20 C21 H21 120.1 . .
C21 C22 C23 120.88(13) . .
C21 C22 H22 119.6 . .
C23 C22 H22 119.6 . .
C22 C23 C18 119.49(12) . .
C22 C23 C24 118.67(11) . .
C18 C23 C24 121.84(11) . .
O4 C24 O3 124.30(12) 3_755 .
O4 C24 C23 116.25(11) 3_755 .
O3 C24 C23 119.45(11) . .
C3 N1 N2 105.22(10) . .
C3 N1 Mn1 136.12(9) . .
N2 N1 Mn1 118.43(7) . .
C1 N2 N1 112.47(10) . .
C1 N2 H2N 128.6(11) . .
N1 N2 H2N 119.0(11) . .
C8 N3 N4 104.85(11) . .
C6 N4 N3 112.84(11) . .
C6 N4 H4N 127.9(13) . .
N3 N4 H4N 118.3(13) . .
C11 O1 Mn1 126.56(8) . .
C11 O2 Mn1 128.70(8) 3_655 .
C24 O3 Mn1 128.86(7) . .
C24 O4 Mn1 128.85(9) 3_755 .
Mn1 O5 H50A 123.4(14) . .
Mn1 O5 H50B 95.7(15) . .
H50A O5 H50B 107(2) . .
O4 Mn1 O2 178.11(4) . .
O4 Mn1 O5 86.49(4) . .
O2 Mn1 O5 93.38(3) . .
O4 Mn1 O3 90.04(3) . .
O2 Mn1 O3 88.08(3) . .
O5 Mn1 O3 81.66(3) . .
O4 Mn1 N1 88.63(4) . .
O2 Mn1 N1 91.60(4) . .
O5 Mn1 N1 174.24(4) . .
O3 Mn1 N1 101.41(4) . .
O4 Mn1 O1 95.55(3) . .
O2 Mn1 O1 86.31(3) . .
O5 Mn1 O1 84.06(3) . .
O3 Mn1 O1 164.31(3) . .
N1 Mn1 O1 93.38(4) . .

loop_
_geom_bond_atom_site_label_1
_geom_bond_atom_site_label_2
_geom_bond_distance
_geom_bond_site_symmetry_2
C1 N2 1.3438(15) .
C1 C2 1.3890(17) .
C1 C4 1.4877(18) .
C2 C3 1.4147(17) .
C2 C7 1.4744(16) .
C3 N1 1.3401(15) .
C3 C5 1.4898(17) .
C4 H4A 0.9600 .
C4 H4B 0.9600 .
C4 H4C 0.9600 .
C4 H4D 0.9600 .
C4 H4E 0.9600 .
C4 H4F 0.9600 .
C5 H5A 0.9600 .
C5 H5B 0.9600 .
C5 H5C 0.9600 .
C6 N4 1.3500(16) .
C6 C7 1.3887(18) .
C6 C9 1.4886(19) .
C7 C8 1.4155(18) .
C8 N3 1.3371(15) .
C8 C10 1.4864(18) .
C9 H9A 0.9600 .
C9 H9B 0.9600 .
C9 H9C 0.9600 .
C10 H10A 0.9600 .
C10 H10B 0.9600 .
C10 H10C 0.9600 .
C11 O1 1.2570(15) .
C11 O2 1.2686(14) 3_655
C11 C12 1.5063(16) .
C12 C13 1.3937(17) .
C12 C17 1.3997(18) .
C13 C14 1.3916(18) .
C13 H13 0.9300 .
C14 C15 1.385(2) .
C14 H14 0.9300 .
C15 C16 1.384(2) .
C15 H15 0.9300 .
C16 C17 1.3963(17) .
C16 H16 0.9300 .
C17 C18 1.4930(17) 3_655
C18 C19 1.3979(19) .
C18 C23 1.4034(18) .
C18 C17 1.4930(17) 3_655
C19 C20 1.385(2) .
C19 H19 0.9300 .
C20 C21 1.388(2) .
C20 H20 0.9300 .
C21 C22 1.386(2) .
C21 H21 0.9300 .
C22 C23 1.3968(18) .
C22 H22 0.9300 .
C23 C24 1.5038(18) .
C24 O4 1.2594(15) 3_755
C24 O3 1.2699(15) .
N1 N2 1.3603(14) .
N1 Mn1 2.2478(10) .
N2 H2N 0.886(17) .
N3 N4 1.3588(16) .
N4 H4N 0.847(19) .
O1 Mn1 2.3016(9) .
O2 C11 1.2686(14) 3_655
O2 Mn1 2.1727(9) .
O3 Mn1 2.2141(9) .
O4 C24 1.2594(15) 3_755
O4 Mn1 2.1286(9) .
O5 Mn1 2.2124(9) .
O5 H50A 0.83(2) .
O5 H50B 0.80(2) .
